data_1508111
loop_
_publ_author_name
'Bonyhady, Simon J.'
'Collis, David'
'Frenking, Gernot'
'Holzmann, Nicole'
'Jones, Cameron'
'Stasch, Andreas'

_publ_section_title
;
 Synthesis of a stable adduct of dialane(4) (Al2H4) via hydrogenation of a
 magnesium(I) dimer.
;
_journal_issue 10
_journal_name_full 'Nature chemistry'
_journal_page_first 865
_journal_page_last 869
_journal_paper_doi 10.1038/nchem.762
_journal_volume 2
_journal_year 2010
_chemical_formula_sum 'C31 H50 Al N3'
_chemical_formula_weight 491.72
_chemical_name_systematic
; 
 ? 
;
_space_group_IT_number 56
_symmetry_cell_setting orthorhombic
_symmetry_space_group_name_Hall '-P 2ab 2ac'
_symmetry_space_group_name_H-M 'P c c n'
_atom_sites_solution_hydrogens geom
_atom_sites_solution_primary direct
_atom_sites_solution_secondary difmap
_audit_creation_method SHELXL-97
_cell_angle_alpha 90.00
_cell_angle_beta 90.00
_cell_angle_gamma 90.00
_cell_formula_units_Z 8
_cell_length_a 19.074(4)
_cell_length_b 21.504(4)
_cell_length_c 14.858(3)
_cell_measurement_temperature 123(2)
_cell_volume 6094(2)
_computing_structure_refinement 'SHELXL-97 (Sheldrick, 1997)'
_computing_structure_solution 'SHELXS-97 (Sheldrick, 1990)'
_diffrn_ambient_temperature 123(2)
_diffrn_measured_fraction_theta_full 0.996
_diffrn_measured_fraction_theta_max 0.996
_diffrn_measurement_device_type 'Nonius Kappa CCD'
_diffrn_radiation_monochromator graphite
_diffrn_radiation_source 'fine-focus sealed tube'
_diffrn_radiation_type MoK\a
_diffrn_radiation_wavelength 0.71073
_diffrn_reflns_av_R_equivalents 0.0768
_diffrn_reflns_av_sigmaI/netI 0.0501
_diffrn_reflns_limit_h_max 22
_diffrn_reflns_limit_h_min -20
_diffrn_reflns_limit_k_max 25
_diffrn_reflns_limit_k_min -25
_diffrn_reflns_limit_l_max 15
_diffrn_reflns_limit_l_min -17
_diffrn_reflns_number 29211
_diffrn_reflns_theta_full 25.01
_diffrn_reflns_theta_max 25.01
_diffrn_reflns_theta_min 2.94
_exptl_absorpt_coefficient_mu 0.089
_exptl_absorpt_correction_T_max 0.984
_exptl_absorpt_correction_T_min 0.963
_exptl_absorpt_correction_type multi-scan
_exptl_absorpt_process_details 'Sortav (Blessing, 1995)'
_exptl_crystal_colour colourless
_exptl_crystal_density_diffrn 1.072
_exptl_crystal_density_method 'not measured'
_exptl_crystal_description block
_exptl_crystal_F_000 2160
_exptl_crystal_size_max 0.20
_exptl_crystal_size_mid 0.15
_exptl_crystal_size_min 0.15
_refine_diff_density_max 0.283
_refine_diff_density_min -0.236
_refine_diff_density_rms 0.047
_refine_ls_extinction_method none
_refine_ls_goodness_of_fit_ref 1.088
_refine_ls_hydrogen_treatment mixed
_refine_ls_matrix_type full
_refine_ls_number_parameters 336
_refine_ls_number_reflns 5350
_refine_ls_number_restraints 0
_refine_ls_restrained_S_all 1.088
_refine_ls_R_factor_all 0.0939
_refine_ls_R_factor_gt 0.0588
_refine_ls_shift/su_max 0.000
_refine_ls_shift/su_mean 0.000
_refine_ls_structure_factor_coef Fsqd
_refine_ls_weighting_details 'calc w=1/[\s^2^(Fo^2^)+(0.0504P)^2^+5.1837P] where P=(Fo^2^+2Fc^2^)/3'
_refine_ls_weighting_scheme calc
_refine_ls_wR_factor_gt 0.1294
_refine_ls_wR_factor_ref 0.1467
_reflns_number_gt 3805
_reflns_number_total 5350
_reflns_threshold_expression >2sigma(I)
_cod_data_source_file nchem.762-s5.cif
_cod_data_source_block compound9
_cod_original_sg_symbol_H-M Pccn
_cod_database_code 1508111

loop_
_symmetry_equiv_pos_as_xyz
'x, y, z'
'-x+1/2, -y+1/2, z'
'x+1/2, -y, -z+1/2'
'-x, y+1/2, -z+1/2'
'-x, -y, -z'
'x-1/2, y-1/2, -z'
'-x-1/2, y, z-1/2'
'x, -y-1/2, z-1/2'

loop_
_atom_site_label
_atom_site_type_symbol
_atom_site_fract_x
_atom_site_fract_y
_atom_site_fract_z
_atom_site_U_iso_or_equiv
_atom_site_adp_type
_atom_site_occupancy
_atom_site_symmetry_multiplicity
_atom_site_calc_flag
_atom_site_refinement_flags
Al1 Al 0.01775(4) 0.49447(3) 0.08829(4) 0.0247(2) Uani 1 1 d .
N1 N 0.09040(10) 0.44850(9) 0.15653(12) 0.0233(4) Uani 1 1 d .
C1 C 0.13342(12) 0.49724(10) 0.15181(14) 0.0223(5) Uani 1 1 d .
N2 N 0.09875(10) 0.54439(8) 0.10838(12) 0.0233(4) Uani 1 1 d .
C2 C 0.10415(12) 0.38461(11) 0.17639(15) 0.0253(5) Uani 1 1 d .
N3 N 0.20115(10) 0.50232(9) 0.18177(12) 0.0253(4) Uani 1 1 d .
C3 C 0.08570(13) 0.36206(12) 0.26287(15) 0.0299(6) Uani 1 1 d .
C4 C 0.09336(16) 0.29896(13) 0.27997(19) 0.0453(7) Uani 1 1 d .
H4 H 0.0807 0.2831 0.3374 0.054 Uiso 1 1 calc R
C5 C 0.11889(16) 0.25869(13) 0.2154(2) 0.0501(8) Uani 1 1 d .
H5 H 0.1249 0.2159 0.2291 0.060 Uiso 1 1 calc R
C6 C 0.13563(15) 0.28077(12) 0.13133(19) 0.0422(7) Uani 1 1 d .
H6 H 0.1522 0.2526 0.0869 0.051 Uiso 1 1 calc R
C7 C 0.12877(13) 0.34355(11) 0.10983(16) 0.0313(6) Uani 1 1 d .
C8 C 0.05637(13) 0.40495(13) 0.33486(16) 0.0350(6) Uani 1 1 d .
H8 H 0.0706 0.4483 0.3190 0.042 Uiso 1 1 calc R
C9 C 0.08499(17) 0.39112(17) 0.42876(18) 0.0569(9) Uani 1 1 d .
H9A H 0.0693 0.4234 0.4707 0.085 Uiso 1 1 calc R
H9B H 0.1363 0.3906 0.4269 0.085 Uiso 1 1 calc R
H9C H 0.0677 0.3505 0.4490 0.085 Uiso 1 1 calc R
C10 C -0.02340(15) 0.40303(18) 0.3364(2) 0.0629(10) Uani 1 1 d .
H10A H -0.0416 0.4136 0.2766 0.094 Uiso 1 1 calc R
H10B H -0.0409 0.4331 0.3805 0.094 Uiso 1 1 calc R
H10C H -0.0391 0.3612 0.3530 0.094 Uiso 1 1 calc R
C11 C 0.14714(15) 0.36435(12) 0.01486(16) 0.0348(6) Uani 1 1 d .
H11 H 0.1434 0.4107 0.0124 0.042 Uiso 1 1 calc R
C12 C 0.22216(16) 0.34626(14) -0.01110(18) 0.0455(7) Uani 1 1 d .
H12A H 0.2552 0.3650 0.0315 0.068 Uiso 1 1 calc R
H12B H 0.2323 0.3613 -0.0720 0.068 Uiso 1 1 calc R
H12C H 0.2269 0.3009 -0.0095 0.068 Uiso 1 1 calc R
C13 C 0.09622(17) 0.33720(14) -0.05444(19) 0.0504(8) Uani 1 1 d .
H13A H 0.0991 0.2917 -0.0533 0.076 Uiso 1 1 calc R
H13B H 0.1086 0.3523 -0.1146 0.076 Uiso 1 1 calc R
H13C H 0.0483 0.3502 -0.0398 0.076 Uiso 1 1 calc R
C14 C 0.10539(12) 0.60886(11) 0.13175(15) 0.0271(5) Uani 1 1 d .
C15 C 0.08650(13) 0.62931(12) 0.21969(16) 0.0321(6) Uani 1 1 d .
C16 C 0.09359(17) 0.69173(13) 0.23986(19) 0.0481(8) Uani 1 1 d .
H16 H 0.0814 0.7057 0.2985 0.058 Uiso 1 1 calc R
C17 C 0.1176(2) 0.73422(13) 0.1781(2) 0.0616(10) Uani 1 1 d .
H17 H 0.1237 0.7766 0.1945 0.074 Uiso 1 1 calc R
C18 C 0.13290(17) 0.71433(12) 0.0914(2) 0.0484(8) Uani 1 1 d .
H18 H 0.1477 0.7439 0.0479 0.058 Uiso 1 1 calc R
C19 C 0.12707(13) 0.65240(11) 0.06686(16) 0.0316(6) Uani 1 1 d .
C20 C 0.05476(13) 0.58624(12) 0.28985(16) 0.0329(6) Uani 1 1 d .
H20 H 0.0580 0.5428 0.2664 0.039 Uiso 1 1 calc R
C21 C 0.09319(16) 0.58847(17) 0.38006(19) 0.0577(9) Uani 1 1 d .
H21A H 0.0886 0.6301 0.4062 0.087 Uiso 1 1 calc R
H21B H 0.1429 0.5789 0.3707 0.087 Uiso 1 1 calc R
H21C H 0.0727 0.5578 0.4211 0.087 Uiso 1 1 calc R
C22 C -0.02211(15) 0.60102(15) 0.30458(19) 0.0477(8) Uani 1 1 d .
H22A H -0.0267 0.6435 0.3278 0.072 Uiso 1 1 calc R
H22B H -0.0419 0.5717 0.3481 0.072 Uiso 1 1 calc R
H22C H -0.0473 0.5975 0.2474 0.072 Uiso 1 1 calc R
C23 C 0.14309(14) 0.63440(12) -0.02992(16) 0.0328(6) Uani 1 1 d .
H23 H 0.1411 0.5880 -0.0345 0.039 Uiso 1 1 calc R
C24 C 0.08818(16) 0.66158(14) -0.09424(19) 0.0487(8) Uani 1 1 d .
H24A H 0.0416 0.6463 -0.0775 0.073 Uiso 1 1 calc R
H24B H 0.0989 0.6487 -0.1560 0.073 Uiso 1 1 calc R
H24C H 0.0890 0.7071 -0.0903 0.073 Uiso 1 1 calc R
C25 C 0.21641(15) 0.65562(13) -0.05925(18) 0.0409(7) Uani 1 1 d .
H25A H 0.2193 0.7011 -0.0560 0.061 Uiso 1 1 calc R
H25B H 0.2252 0.6420 -0.1212 0.061 Uiso 1 1 calc R
H25C H 0.2517 0.6373 -0.0192 0.061 Uiso 1 1 calc R
C26 C 0.22694(13) 0.46018(11) 0.25478(15) 0.0296(6) Uani 1 1 d .
H26 H 0.1842 0.4436 0.2854 0.036 Uiso 1 1 calc R
C27 C 0.26837(15) 0.49541(12) 0.32707(17) 0.0404(7) Uani 1 1 d .
H27A H 0.3141 0.5076 0.3028 0.061 Uiso 1 1 calc R
H27B H 0.2752 0.4685 0.3795 0.061 Uiso 1 1 calc R
H27C H 0.2423 0.5327 0.3451 0.061 Uiso 1 1 calc R
C28 C 0.26865(14) 0.40341(12) 0.22380(17) 0.0375(7) Uani 1 1 d .
H28A H 0.2471 0.3861 0.1694 0.056 Uiso 1 1 calc R
H28B H 0.2685 0.3719 0.2715 0.056 Uiso 1 1 calc R
H28C H 0.3170 0.4158 0.2107 0.056 Uiso 1 1 calc R
C29 C 0.24842(13) 0.54540(11) 0.13182(16) 0.0308(6) Uani 1 1 d .
H29 H 0.2201 0.5616 0.0802 0.037 Uiso 1 1 calc R
C30 C 0.31050(14) 0.51139(13) 0.08973(18) 0.0428(7) Uani 1 1 d .
H30A H 0.3433 0.4988 0.1371 0.064 Uiso 1 1 calc R
H30B H 0.3344 0.5391 0.0473 0.064 Uiso 1 1 calc R
H30C H 0.2937 0.4745 0.0577 0.064 Uiso 1 1 calc R
C31 C 0.27252(14) 0.60263(12) 0.18387(18) 0.0400(7) Uani 1 1 d .
H31A H 0.2332 0.6194 0.2186 0.060 Uiso 1 1 calc R
H31B H 0.2893 0.6343 0.1416 0.060 Uiso 1 1 calc R
H31C H 0.3106 0.5910 0.2249 0.060 Uiso 1 1 calc R
H1 H 0.0139(11) 0.4536(10) -0.0016(14) 0.022(6) Uiso 1 1 d .
H2 H -0.0502(14) 0.4974(11) 0.1437(17) 0.046(8) Uiso 1 1 d .

loop_
_atom_site_aniso_label
_atom_site_aniso_U_11
_atom_site_aniso_U_22
_atom_site_aniso_U_33
_atom_site_aniso_U_23
_atom_site_aniso_U_13
_atom_site_aniso_U_12
Al1 0.0222(4) 0.0287(4) 0.0231(4) 0.0008(3) -0.0031(3) -0.0003(3)
N1 0.0241(11) 0.0257(11) 0.0202(9) 0.0001(8) -0.0009(8) -0.0019(9)
C1 0.0235(12) 0.0283(13) 0.0152(11) -0.0007(9) 0.0020(9) 0.0008(11)
N2 0.0241(10) 0.0249(11) 0.0209(10) 0.0006(8) -0.0016(8) 0.0000(9)
C2 0.0218(13) 0.0265(13) 0.0275(12) 0.0021(10) -0.0046(10) -0.0008(10)
N3 0.0212(10) 0.0316(11) 0.0230(10) 0.0032(8) -0.0022(8) -0.0018(9)
C3 0.0272(13) 0.0358(14) 0.0267(13) 0.0071(11) -0.0018(10) -0.0021(12)
C4 0.0523(19) 0.0426(17) 0.0408(16) 0.0165(13) 0.0026(14) -0.0031(15)
C5 0.062(2) 0.0303(15) 0.0580(19) 0.0145(14) 0.0011(16) 0.0001(15)
C6 0.0492(18) 0.0306(15) 0.0468(17) -0.0020(12) -0.0018(14) 0.0027(14)
C7 0.0331(14) 0.0290(14) 0.0317(14) 0.0015(11) -0.0042(11) -0.0016(12)
C8 0.0318(15) 0.0468(16) 0.0263(13) 0.0088(11) 0.0029(11) -0.0007(13)
C9 0.0510(19) 0.089(3) 0.0309(16) 0.0068(15) -0.0033(13) 0.0067(18)
C10 0.0297(17) 0.111(3) 0.0478(18) -0.0078(18) 0.0023(14) 0.0067(18)
C11 0.0480(17) 0.0305(14) 0.0261(13) -0.0031(10) -0.0017(12) 0.0075(13)
C12 0.0545(19) 0.0504(18) 0.0315(15) 0.0001(12) 0.0038(13) 0.0133(15)
C13 0.063(2) 0.0506(18) 0.0371(16) -0.0139(13) -0.0111(14) 0.0127(16)
C14 0.0258(13) 0.0282(13) 0.0274(12) -0.0028(10) -0.0019(10) -0.0008(11)
C15 0.0311(14) 0.0352(15) 0.0300(13) -0.0048(11) 0.0018(11) -0.0013(12)
C16 0.063(2) 0.0429(17) 0.0389(16) -0.0147(13) 0.0159(14) -0.0085(15)
C17 0.095(3) 0.0289(17) 0.061(2) -0.0132(14) 0.0237(19) -0.0075(17)
C18 0.070(2) 0.0265(15) 0.0484(17) 0.0012(12) 0.0145(15) -0.0055(15)
C19 0.0344(15) 0.0285(14) 0.0320(14) 0.0017(11) 0.0012(11) -0.0013(12)
C20 0.0318(15) 0.0414(15) 0.0255(13) -0.0026(11) 0.0024(11) 0.0031(12)
C21 0.0391(18) 0.103(3) 0.0312(15) 0.0037(16) -0.0051(13) 0.0004(18)
C22 0.0363(17) 0.074(2) 0.0334(15) 0.0030(14) 0.0013(12) 0.0023(16)
C23 0.0429(16) 0.0277(14) 0.0277(13) 0.0030(10) 0.0005(11) -0.0049(12)
C24 0.0555(19) 0.0480(18) 0.0427(16) 0.0158(13) -0.0065(14) -0.0031(15)
C25 0.0490(18) 0.0393(16) 0.0344(15) -0.0002(12) 0.0055(13) -0.0080(14)
C26 0.0284(14) 0.0371(15) 0.0234(12) 0.0047(10) -0.0046(10) 0.0014(12)
C27 0.0420(16) 0.0481(17) 0.0309(14) 0.0041(12) -0.0147(12) -0.0053(14)
C28 0.0340(16) 0.0444(16) 0.0342(14) 0.0046(12) -0.0039(12) 0.0072(13)
C29 0.0272(13) 0.0383(15) 0.0268(13) 0.0043(11) -0.0005(11) -0.0062(12)
C30 0.0314(15) 0.0584(19) 0.0388(15) 0.0052(13) 0.0059(12) -0.0030(14)
C31 0.0372(16) 0.0459(17) 0.0368(15) 0.0037(12) -0.0055(12) -0.0133(13)

loop_
_atom_type_symbol
_atom_type_description
_atom_type_scat_dispersion_real
_atom_type_scat_dispersion_imag
_atom_type_scat_source
C C 0.0033 0.0016 'International Tables Vol C Tables 4.2.6.8 and 6.1.1.4'
H H 0.0000 0.0000 'International Tables Vol C Tables 4.2.6.8 and 6.1.1.4'
N N 0.0061 0.0033 'International Tables Vol C Tables 4.2.6.8 and 6.1.1.4'
Al Al 0.0645 0.0514 'International Tables Vol C Tables 4.2.6.8 and 6.1.1.4'

loop_
_geom_angle_atom_site_label_1
_geom_angle_atom_site_label_2
_geom_angle_atom_site_label_3
_geom_angle
N2 Al1 N1 68.51(8)
N2 Al1 H1 118.5(7)
N1 Al1 H1 100.7(8)
N2 Al1 H2 125.2(9)
N1 Al1 H2 109.6(10)
H1 Al1 H2 115.6(12)
C1 N1 C2 130.82(19)
C1 N1 Al1 90.64(14)
C2 N1 Al1 135.52(15)
N1 C1 N3 128.7(2)
N1 C1 N2 108.01(19)
N3 C1 N2 123.2(2)
C1 N2 C14 123.90(19)
C1 N2 Al1 92.76(14)
C14 N2 Al1 130.86(15)
C7 C2 C3 120.4(2)
C7 C2 N1 121.3(2)
C3 C2 N1 118.1(2)
C1 N3 C29 117.25(18)
C1 N3 C26 119.79(19)
C29 N3 C26 122.57(19)
C4 C3 C2 118.3(2)
C4 C3 C8 120.2(2)
C2 C3 C8 121.5(2)
C5 C4 C3 121.5(3)
C5 C4 H4 119.2
C3 C4 H4 119.2
C6 C5 C4 119.8(3)
C6 C5 H5 120.1
C4 C5 H5 120.1
C5 C6 C7 121.4(3)
C5 C6 H6 119.3
C7 C6 H6 119.3
C6 C7 C2 118.6(2)
C6 C7 C11 118.4(2)
C2 C7 C11 123.0(2)
C3 C8 C10 111.2(2)
C3 C8 C9 113.2(2)
C10 C8 C9 109.8(2)
C3 C8 H8 107.5
C10 C8 H8 107.5
C9 C8 H8 107.5
C8 C9 H9A 109.5
C8 C9 H9B 109.5
H9A C9 H9B 109.5
C8 C9 H9C 109.5
H9A C9 H9C 109.5
H9B C9 H9C 109.5
C8 C10 H10A 109.5
C8 C10 H10B 109.5
H10A C10 H10B 109.5
C8 C10 H10C 109.5
H10A C10 H10C 109.5
H10B C10 H10C 109.5
C7 C11 C13 111.4(2)
C7 C11 C12 112.0(2)
C13 C11 C12 109.0(2)
C7 C11 H11 108.1
C13 C11 H11 108.1
C12 C11 H11 108.1
C11 C12 H12A 109.5
C11 C12 H12B 109.5
H12A C12 H12B 109.5
C11 C12 H12C 109.5
H12A C12 H12C 109.5
H12B C12 H12C 109.5
C11 C13 H13A 109.5
C11 C13 H13B 109.5
H13A C13 H13B 109.5
C11 C13 H13C 109.5
H13A C13 H13C 109.5
H13B C13 H13C 109.5
C19 C14 C15 119.8(2)
C19 C14 N2 120.2(2)
C15 C14 N2 119.8(2)
C16 C15 C14 118.3(2)
C16 C15 C20 118.8(2)
C14 C15 C20 122.8(2)
C17 C16 C15 122.3(3)
C17 C16 H16 118.9
C15 C16 H16 118.9
C16 C17 C18 119.0(3)
C16 C17 H17 120.5
C18 C17 H17 120.5
C19 C18 C17 121.6(3)
C19 C18 H18 119.2
C17 C18 H18 119.2
C18 C19 C14 118.9(2)
C18 C19 C23 118.6(2)
C14 C19 C23 122.6(2)
C22 C20 C15 110.9(2)
C22 C20 C21 109.3(2)
C15 C20 C21 113.0(2)
C22 C20 H20 107.8
C15 C20 H20 107.8
C21 C20 H20 107.8
C20 C21 H21A 109.5
C20 C21 H21B 109.5
H21A C21 H21B 109.5
C20 C21 H21C 109.5
H21A C21 H21C 109.5
H21B C21 H21C 109.5
C20 C22 H22A 109.5
C20 C22 H22B 109.5
H22A C22 H22B 109.5
C20 C22 H22C 109.5
H22A C22 H22C 109.5
H22B C22 H22C 109.5
C19 C23 C24 110.8(2)
C19 C23 C25 112.1(2)
C24 C23 C25 109.4(2)
C19 C23 H23 108.1
C24 C23 H23 108.1
C25 C23 H23 108.1
C23 C24 H24A 109.5
C23 C24 H24B 109.5
H24A C24 H24B 109.5
C23 C24 H24C 109.5
H24A C24 H24C 109.5
H24B C24 H24C 109.5
C23 C25 H25A 109.5
C23 C25 H25B 109.5
H25A C25 H25B 109.5
C23 C25 H25C 109.5
H25A C25 H25C 109.5
H25B C25 H25C 109.5
N3 C26 C28 115.88(19)
N3 C26 C27 112.2(2)
C28 C26 C27 109.7(2)
N3 C26 H26 106.1
C28 C26 H26 106.1
C27 C26 H26 106.1
C26 C27 H27A 109.5
C26 C27 H27B 109.5
H27A C27 H27B 109.5
C26 C27 H27C 109.5
H27A C27 H27C 109.5
H27B C27 H27C 109.5
C26 C28 H28A 109.5
C26 C28 H28B 109.5
H28A C28 H28B 109.5
C26 C28 H28C 109.5
H28A C28 H28C 109.5
H28B C28 H28C 109.5
N3 C29 C31 115.56(19)
N3 C29 C30 112.1(2)
C31 C29 C30 111.2(2)
N3 C29 H29 105.7
C31 C29 H29 105.7
C30 C29 H29 105.7
C29 C30 H30A 109.5
C29 C30 H30B 109.5
H30A C30 H30B 109.5
C29 C30 H30C 109.5
H30A C30 H30C 109.5
H30B C30 H30C 109.5
C29 C31 H31A 109.5
C29 C31 H31B 109.5
H31A C31 H31B 109.5
C29 C31 H31C 109.5
H31A C31 H31C 109.5
H31B C31 H31C 109.5

loop_
_geom_bond_atom_site_label_1
_geom_bond_atom_site_label_2
_geom_bond_distance
Al1 N2 1.905(2)
Al1 N1 1.981(2)
Al1 H1 1.60(2)
Al1 H2 1.54(3)
N1 C1 1.333(3)
N1 C2 1.429(3)
C1 N3 1.371(3)
C1 N2 1.372(3)
N2 C14 1.435(3)
C2 C7 1.406(3)
C2 C3 1.418(3)
N3 C29 1.491(3)
N3 C26 1.497(3)
C3 C4 1.388(4)
C3 C8 1.519(4)
C4 C5 1.381(4)
C4 H4 0.9500
C5 C6 1.374(4)
C5 H5 0.9500
C6 C7 1.393(3)
C6 H6 0.9500
C7 C11 1.521(3)
C8 C10 1.522(4)
C8 C9 1.527(4)
C8 H8 1.0000
C9 H9A 0.9800
C9 H9B 0.9800
C9 H9C 0.9800
C10 H10A 0.9800
C10 H10B 0.9800
C10 H10C 0.9800
C11 C13 1.531(4)
C11 C12 1.532(4)
C11 H11 1.0000
C12 H12A 0.9800
C12 H12B 0.9800
C12 H12C 0.9800
C13 H13A 0.9800
C13 H13B 0.9800
C13 H13C 0.9800
C14 C19 1.406(3)
C14 C15 1.425(3)
C15 C16 1.382(4)
C15 C20 1.520(3)
C16 C17 1.374(4)
C16 H16 0.9500
C17 C18 1.388(4)
C17 H17 0.9500
C18 C19 1.386(4)
C18 H18 0.9500
C19 C23 1.520(3)
C20 C22 1.516(4)
C20 C21 1.528(4)
C20 H20 1.0000
C21 H21A 0.9800
C21 H21B 0.9800
C21 H21C 0.9800
C22 H22A 0.9800
C22 H22B 0.9800
C22 H22C 0.9800
C23 C24 1.534(4)
C23 C25 1.534(4)
C23 H23 1.0000
C24 H24A 0.9800
C24 H24B 0.9800
C24 H24C 0.9800
C25 H25A 0.9800
C25 H25B 0.9800
C25 H25C 0.9800
C26 C28 1.528(3)
C26 C27 1.534(3)
C26 H26 1.0000
C27 H27A 0.9800
C27 H27B 0.9800
C27 H27C 0.9800
C28 H28A 0.9800
C28 H28B 0.9800
C28 H28C 0.9800
C29 C31 1.524(3)
C29 C30 1.526(4)
C29 H29 1.0000
C30 H30A 0.9800
C30 H30B 0.9800
C30 H30C 0.9800
C31 H31A 0.9800
C31 H31B 0.9800
C31 H31C 0.9800
